data_7231149
loop_
_publ_author_name
'Fan, Chuanbin'
'Zong, Ziao'
'Zhang, Xia'
'Xu, Cungang'
'Zhu, Zheng'
'Meng, Xiangmin'
'Bi, Shuangyu'
'Fan, Yuhua'

_publ_section_title
;
 Rational assembly of functional Co-MOFs via a mixed-ligand strategy:
 synthesis, structure, topological variation, photodegradation properties
 and dye adsorption
;
_journal_issue 34
_journal_name_full CrystEngComm
_journal_page_first 4973
_journal_paper_doi 10.1039/C8CE00868J
_journal_volume 20
_journal_year 2018
_chemical_formula_sum 'C41 H28 Co N4 O4 S'
_chemical_formula_weight 731.66
_space_group_IT_number 9
_space_group_name_Hall 'C -2yc'
_space_group_name_H-M_alt 'C 1 c 1'
_symmetry_cell_setting monoclinic
_symmetry_space_group_name_Hall 'C -2yc'
_symmetry_space_group_name_H-M 'C 1 c 1'
_atom_sites_solution_hydrogens geom
_atom_sites_solution_primary direct
_atom_sites_solution_secondary difmap
_audit_creation_method SHELXL-97
_audit_update_record
;
2018-03-11 deposited with the CCDC.
2018-07-16 downloaded from the CCDC.
;
_cell_angle_alpha 90.00
_cell_angle_beta 125.507(2)
_cell_angle_gamma 90.00
_cell_formula_units_Z 4
_cell_length_a 22.370(4)
_cell_length_b 12.624(3)
_cell_length_c 15.050(3)
_cell_measurement_reflns_used 3974
_cell_measurement_temperature 296(2)
_cell_measurement_theta_max 23.91
_cell_measurement_theta_min 2.96
_cell_volume 3459.8(12)
_computing_cell_refinement 'Bruker SMART'
_computing_data_collection 'Bruker SMART'
_computing_data_reduction 'Bruker SAINT'
_computing_molecular_graphics 'Bruker SHELXTL'
_computing_publication_material 'Bruker SHELXTL'
_computing_structure_refinement 'SHELXL-97 (Sheldrick, 1997)'
_computing_structure_solution 'SHELXS-97 (Sheldrick, 1990)'
_diffrn_ambient_temperature 296(2)
_diffrn_measured_fraction_theta_full 0.999
_diffrn_measured_fraction_theta_max 0.999
_diffrn_measurement_device_type 'CCD area detector'
_diffrn_measurement_method 'phi and omega scans'
_diffrn_radiation_monochromator graphite
_diffrn_radiation_source 'fine-focus sealed tube'
_diffrn_radiation_type MoK\a
_diffrn_radiation_wavelength 0.71073
_diffrn_reflns_av_R_equivalents 0.0199
_diffrn_reflns_av_sigmaI/netI 0.0425
_diffrn_reflns_limit_h_max 26
_diffrn_reflns_limit_h_min -24
_diffrn_reflns_limit_k_max 15
_diffrn_reflns_limit_k_min -13
_diffrn_reflns_limit_l_max 17
_diffrn_reflns_limit_l_min -15
_diffrn_reflns_number 8668
_diffrn_reflns_theta_full 25.05
_diffrn_reflns_theta_max 25.05
_diffrn_reflns_theta_min 2.72
_exptl_absorpt_coefficient_mu 0.606
_exptl_absorpt_correction_T_max 0.9093
_exptl_absorpt_correction_T_min 0.8783
_exptl_absorpt_correction_type multi-scan
_exptl_absorpt_process_details sadabs
_exptl_crystal_colour Purple
_exptl_crystal_density_diffrn 1.405
_exptl_crystal_density_method 'not measured'
_exptl_crystal_description block
_exptl_crystal_F_000 1508
_exptl_crystal_size_max 0.22
_exptl_crystal_size_mid 0.18
_exptl_crystal_size_min 0.16
_refine_diff_density_max 0.793
_refine_diff_density_min -0.370
_refine_diff_density_rms 0.063
_refine_ls_abs_structure_details 'Flack H D (1983), Acta Cryst. A39, 876-881'
_refine_ls_abs_structure_Flack 0.03(2)
_refine_ls_extinction_method none
_refine_ls_goodness_of_fit_ref 1.090
_refine_ls_hydrogen_treatment mixed
_refine_ls_matrix_type full
_refine_ls_number_parameters 551
_refine_ls_number_reflns 4483
_refine_ls_number_restraints 0
_refine_ls_restrained_S_all 1.090
_refine_ls_R_factor_all 0.0557
_refine_ls_R_factor_gt 0.0511
_refine_ls_shift/su_max 0.001
_refine_ls_shift/su_mean 0.000
_refine_ls_structure_factor_coef Fsqd
_refine_ls_weighting_details 'calc w=1/[\s^2^(Fo^2^)+(0.0936P)^2^+2.6720P] where P=(Fo^2^+2Fc^2^)/3'
_refine_ls_weighting_scheme calc
_refine_ls_wR_factor_gt 0.1424
_refine_ls_wR_factor_ref 0.1461
_reflns_number_gt 4070
_reflns_number_total 4483
_reflns_threshold_expression >2sigma(I)
_cod_data_source_file c8ce00868j2.cif
_cod_data_source_block 4
_cod_depositor_comments
;
The following automatic conversions were performed:

'_symmetry_cell_setting' value ' Monoclinic' changed to 'monoclinic'
according to
/home/data/users/saulius/crontab/automatic-downloads/rss-feeds/RSC/lib/dictionaries/cif_core.dic
dictionary named 'cif_core.dic' version 2.4.2 from 2011-04-26.

Automatic conversion script
Id: cif_fix_values 4973 2017-02-22 13:04:09Z antanas 

 Adding full bibliography for 7231146--7231149.cif.
;
_cod_original_cell_volume 3459.7(11)
_cod_original_sg_symbol_H-M ' C c'
_cod_database_code 7231149

loop_
_symmetry_equiv_pos_as_xyz
'x, y, z'
'x, -y, z+1/2'
'x+1/2, y+1/2, z'
'x+1/2, -y+1/2, z+1/2'

loop_
_atom_site_label
_atom_site_type_symbol
_atom_site_fract_x
_atom_site_fract_y
_atom_site_fract_z
_atom_site_U_iso_or_equiv
_atom_site_adp_type
_atom_site_occupancy
_atom_site_symmetry_multiplicity
_atom_site_calc_flag
_atom_site_refinement_flags
_atom_site_disorder_assembly
_atom_site_disorder_group
Co1 Co 0.55939(4) 1.06658(5) 0.64110(5) 0.0460(2) Uani 1 1 d . . .
S1 S 0.62145(15) 0.4737(2) 0.9598(2) 0.0861(11) Uani 0.765(8) 1 d P A 1
S1' S 0.6738(6) 0.4070(8) 1.0194(9) 0.086(4) Uani 0.235(8) 1 d P A 2
O1 O 0.6121(8) 0.8854(10) 0.6649(13) 0.076(4) Uani 0.765(8) 1 d P A 1
O2 O 0.5718(6) 0.9617(12) 0.7500(9) 0.070(2) Uani 0.765(8) 1 d P A 1
O1' O 0.583(2) 0.961(4) 0.807(4) 0.114(17) Uani 0.235(8) 1 d P A 2
O2' O 0.598(2) 0.918(4) 0.678(5) 0.085(14) Uani 0.235(8) 1 d P A 2
O3 O 1.0010(3) 0.5650(4) 1.4719(5) 0.0856(16) Uani 1 1 d . . .
O4 O 0.9366(3) 0.5134(5) 1.5289(5) 0.0869(15) Uani 1 1 d . . .
N1 N 0.6561(2) 1.1195(4) 0.6716(4) 0.0471(10) Uani 1 1 d . A .
N2 N 0.7434(3) 1.1476(3) 0.6479(4) 0.0483(11) Uani 1 1 d . A .
N3 N 1.0316(3) 1.3062(4) 0.1952(4) 0.0505(11) Uani 1 1 d . . .
N4 N 0.9735(3) 1.2248(4) 0.2555(4) 0.0511(11) Uani 1 1 d . . .
C1 C 0.601(2) 0.883(4) 0.735(4) 0.061(5) Uani 0.765(8) 1 d P A 1
C2 C 0.6093(4) 0.7847(5) 0.7968(6) 0.0631(16) Uani 1 1 d . . .
C3 C 0.5660(11) 0.765(2) 0.8341(17) 0.068(4) Uani 0.765(8) 1 d P A 1
H3 H 0.5326 0.8163 0.8238 0.082 Uiso 0.765(8) 1 calc PR A 1
C4 C 0.5715(8) 0.6720(12) 0.8856(11) 0.061(3) Uani 0.765(8) 1 d P A 1
H4 H 0.5412 0.6594 0.9081 0.074 Uiso 0.765(8) 1 calc PR A 1
C5 C 0.6227(9) 0.5971(16) 0.9035(11) 0.055(4) Uani 0.765(8) 1 d P A 1
C6 C 0.6662(8) 0.6155(14) 0.8685(14) 0.064(3) Uani 0.765(8) 1 d P A 1
H6 H 0.7009 0.5653 0.8816 0.076 Uiso 0.765(8) 1 calc PR A 1
C7 C 0.6591(14) 0.708(3) 0.8137(14) 0.066(5) Uani 0.765(8) 1 d P A 1
H7 H 0.6879 0.7189 0.7884 0.079 Uiso 0.765(8) 1 calc PR A 1
C8 C 0.7061(5) 0.4108(5) 1.0009(6) 0.0406(16) Uani 0.765(8) 1 d P A 1
H8A H 0.7003 0.3344 0.9968 0.049 Uiso 0.765(8) 1 calc PR A 1
H8B H 0.7196 0.4321 0.9528 0.049 Uiso 0.765(8) 1 calc PR A 1
C1' C 0.589(8) 0.895(13) 0.751(13) 0.08(3) Uani 0.235(8) 1 d P A 2
C3' C 0.591(4) 0.749(7) 0.866(6) 0.077(18) Uani 0.235(8) 1 d P A 2
H3' H 0.5670 0.7937 0.8837 0.093 Uiso 0.235(8) 1 calc PR A 2
C4' C 0.609(4) 0.648(4) 0.908(4) 0.068(15) Uani 0.235(8) 1 d P A 2
H4' H 0.5962 0.6251 0.9529 0.082 Uiso 0.235(8) 1 calc PR A 2
C5' C 0.647(3) 0.579(5) 0.884(5) 0.072(14) Uani 0.235(8) 1 d P A 2
C6' C 0.665(3) 0.614(4) 0.816(4) 0.081(12) Uani 0.235(8) 1 d P A 2
H6' H 0.6903 0.5695 0.7993 0.097 Uiso 0.235(8) 1 calc PR A 2
C7' C 0.646(5) 0.715(9) 0.772(5) 0.074(17) Uani 0.235(8) 1 d P A 2
H7' H 0.6574 0.7364 0.7248 0.088 Uiso 0.235(8) 1 calc PR A 2
C8' C 0.6724(13) 0.4661(15) 0.9099(19) 0.041(5) Uani 0.235(8) 1 d P A 2
H8'1 H 0.7216 0.4629 0.9279 0.049 Uiso 0.235(8) 1 calc PR A 2
H8'2 H 0.6409 0.4238 0.8447 0.049 Uiso 0.235(8) 1 calc PR A 2
C9 C 0.7675(5) 0.4449(5) 1.1211(7) 0.074(2) Uani 1 1 d . . .
C10 C 0.7620(6) 0.4481(7) 1.2086(9) 0.100(3) Uani 1 1 d . A .
H10 H 0.7172 0.4295 1.1950 0.120 Uiso 1 1 calc R . .
C11 C 0.8176(5) 0.4767(8) 1.3136(8) 0.100(3) Uani 1 1 d . . .
H11 H 0.8097 0.4753 1.3679 0.120 Uiso 1 1 calc R A .
C12 C 0.8813(5) 0.5059(5) 1.3371(7) 0.076(2) Uani 1 1 d . A .
C13 C 0.8916(4) 0.5080(5) 1.2541(7) 0.080(2) Uani 1 1 d . . .
H13 H 0.9365 0.5294 1.2695 0.096 Uiso 1 1 calc R A .
C14 C 0.8330(5) 0.4772(5) 1.1446(7) 0.078(2) Uani 1 1 d . A .
H14 H 0.8402 0.4796 1.0896 0.093 Uiso 1 1 calc R . .
C15 C 0.9472(4) 0.5322(6) 1.4602(7) 0.0685(17) Uani 1 1 d . . .
C16 C 0.6741(3) 1.1139(4) 0.6022(5) 0.0484(12) Uani 1 1 d . . .
H16 H 0.6429 1.0897 0.5308 0.058 Uiso 1 1 calc R A .
C17 C 0.7161(3) 1.1596(4) 0.7669(5) 0.0445(11) Uani 1 1 d . . .
C18 C 0.7254(4) 1.1819(5) 0.8640(5) 0.0550(14) Uani 1 1 d . A .
H18 H 0.6876 1.1719 0.8719 0.066 Uiso 1 1 calc R . .
C19 C 0.7944(4) 1.2204(5) 0.9506(6) 0.0681(18) Uani 1 1 d . . .
H19 H 0.8029 1.2347 1.0177 0.082 Uiso 1 1 calc R A .
C20 C 0.8499(4) 1.2373(6) 0.9369(6) 0.079(2) Uani 1 1 d . A .
H20 H 0.8951 1.2628 0.9951 0.095 Uiso 1 1 calc R . .
C21 C 0.8393(4) 1.2170(6) 0.8383(6) 0.0681(18) Uani 1 1 d . . .
H21 H 0.8766 1.2287 0.8294 0.082 Uiso 1 1 calc R A .
C22 C 0.7718(3) 1.1789(5) 0.7539(5) 0.0513(13) Uani 1 1 d . A .
C23 C 0.7773(3) 1.1563(4) 0.5920(5) 0.0466(12) Uani 1 1 d . . .
C24 C 0.7711(3) 1.0765(4) 0.5259(5) 0.0510(13) Uani 1 1 d . A .
H24 H 0.7456 1.0151 0.5185 0.061 Uiso 1 1 calc R . .
C25 C 0.8024(3) 1.0867(4) 0.4704(5) 0.0468(13) Uani 1 1 d . . .
H25 H 0.7979 1.0320 0.4255 0.056 Uiso 1 1 calc R A .
C26 C 0.8407(3) 1.1777(4) 0.4805(5) 0.0444(11) Uani 1 1 d . A .
C27 C 0.8473(3) 1.2570(5) 0.5495(5) 0.0559(15) Uani 1 1 d . . .
H27 H 0.8742 1.3176 0.5593 0.067 Uiso 1 1 calc R A .
C28 C 0.8151(3) 1.2479(4) 0.6031(5) 0.0518(13) Uani 1 1 d . A .
H28 H 0.8185 1.3029 0.6469 0.062 Uiso 1 1 calc R . .
C29 C 0.8754(3) 1.1894(4) 0.4217(5) 0.0472(12) Uani 1 1 d . . .
C30 C 0.8425(3) 1.1464(5) 0.3179(5) 0.0573(15) Uani 1 1 d . A .
H30 H 0.7985 1.1095 0.2849 0.069 Uiso 1 1 calc R . .
C31 C 0.8756(4) 1.1586(5) 0.2637(5) 0.0572(14) Uani 1 1 d . . .
H31 H 0.8535 1.1302 0.1942 0.069 Uiso 1 1 calc R A .
C32 C 0.9397(3) 1.2116(4) 0.3118(5) 0.0515(14) Uani 1 1 d . A .
C33 C 0.9743(3) 1.2543(4) 0.4146(5) 0.0516(13) Uani 1 1 d . . .
H33 H 1.0191 1.2889 0.4473 0.062 Uiso 1 1 calc R A .
C34 C 0.9409(3) 1.2447(4) 0.4689(5) 0.0500(14) Uani 1 1 d . A .
H34 H 0.9628 1.2755 0.5373 0.060 Uiso 1 1 calc R . .
C35 C 1.0024(3) 1.3166(4) 0.2490(5) 0.0521(14) Uani 1 1 d . . .
H35 H 1.0015 1.3801 0.2795 0.062 Uiso 1 1 calc R . .
C36 C 1.0247(3) 1.1987(4) 0.1688(5) 0.0502(13) Uani 1 1 d . . .
C37 C 0.9886(3) 1.1466(4) 0.2061(5) 0.0481(12) Uani 1 1 d . . .
C38 C 0.9729(4) 1.0410(5) 0.1902(6) 0.0623(16) Uani 1 1 d . . .
H38 H 0.9471 1.0076 0.2134 0.075 Uiso 1 1 calc R . .
C39 C 0.9973(4) 0.9871(6) 0.1380(7) 0.077(2) Uani 1 1 d . . .
H39 H 0.9881 0.9148 0.1262 0.092 Uiso 1 1 calc R . .
C40 C 1.0353(5) 1.0358(6) 0.1020(7) 0.080(2) Uani 1 1 d . . .
H40 H 1.0516 0.9958 0.0680 0.096 Uiso 1 1 calc R . .
C41 C 1.0489(4) 1.1415(5) 0.1161(6) 0.0672(18) Uani 1 1 d . . .
H41 H 1.0737 1.1748 0.0913 0.081 Uiso 1 1 calc R . .

loop_
_atom_site_aniso_label
_atom_site_aniso_U_11
_atom_site_aniso_U_22
_atom_site_aniso_U_33
_atom_site_aniso_U_23
_atom_site_aniso_U_13
_atom_site_aniso_U_12
Co1 0.0432(4) 0.0547(4) 0.0547(4) -0.0086(3) 0.0367(3) -0.0035(3)
S1 0.0688(18) 0.095(2) 0.0745(19) 0.0195(14) 0.0304(15) -0.0060(14)
S1' 0.069(7) 0.095(7) 0.075(6) 0.019(5) 0.030(5) -0.006(5)
O1 0.113(9) 0.059(7) 0.079(6) -0.008(5) 0.068(6) -0.006(5)
O2 0.071(6) 0.058(5) 0.075(7) 0.003(5) 0.038(6) 0.003(4)
O1' 0.065(18) 0.09(3) 0.11(3) 0.01(3) 0.01(3) -0.010(14)
O2' 0.069(19) 0.07(3) 0.08(3) 0.00(2) 0.022(18) 0.002(16)
O3 0.065(3) 0.095(4) 0.093(4) 0.007(3) 0.043(3) 0.000(3)
O4 0.082(4) 0.094(4) 0.084(4) -0.002(3) 0.048(3) -0.006(3)
N1 0.044(3) 0.053(2) 0.058(3) -0.004(2) 0.038(2) -0.003(2)
N2 0.047(3) 0.051(2) 0.061(3) -0.001(2) 0.040(2) -0.0071(19)
N3 0.054(3) 0.050(3) 0.065(3) 0.005(2) 0.045(3) 0.003(2)
N4 0.057(3) 0.048(2) 0.064(3) 0.012(2) 0.044(3) 0.005(2)
C1 0.059(12) 0.066(11) 0.057(11) -0.001(7) 0.034(8) 0.003(9)
C2 0.062(4) 0.052(3) 0.063(4) 0.000(3) 0.029(4) -0.005(3)
C3 0.071(12) 0.064(9) 0.066(12) -0.004(9) 0.037(10) 0.008(8)
C4 0.061(7) 0.071(8) 0.058(7) 0.000(5) 0.038(6) 0.005(6)
C5 0.054(9) 0.069(10) 0.043(5) -0.001(7) 0.030(5) -0.001(8)
C6 0.055(7) 0.070(9) 0.059(8) 0.009(8) 0.029(7) 0.008(6)
C7 0.060(11) 0.071(10) 0.063(12) 0.003(11) 0.034(11) 0.000(8)
C8 0.055(5) 0.027(3) 0.047(4) 0.003(3) 0.033(4) 0.000(3)
C1' 0.06(5) 0.07(5) 0.08(8) 0.01(5) 0.03(3) 0.00(4)
C3' 0.07(4) 0.07(3) 0.07(4) 0.00(3) 0.03(3) 0.00(3)
C4' 0.06(3) 0.06(3) 0.06(2) 0.01(3) 0.02(2) 0.00(3)
C5' 0.07(4) 0.07(3) 0.06(3) 0.01(2) 0.02(2) 0.00(2)
C6' 0.07(2) 0.07(3) 0.07(3) 0.01(2) 0.02(2) 0.004(16)
C7' 0.07(3) 0.07(2) 0.07(4) 0.01(4) 0.03(4) 0.00(2)
C8' 0.055(14) 0.027(9) 0.047(13) 0.003(8) 0.033(11) 0.000(8)
C9 0.076(5) 0.059(4) 0.066(5) 0.019(3) 0.029(4) 0.010(3)
C10 0.079(6) 0.094(6) 0.089(7) 0.016(5) 0.028(5) -0.008(4)
C11 0.077(6) 0.104(7) 0.082(6) 0.014(5) 0.026(5) -0.006(5)
C12 0.073(5) 0.059(4) 0.073(5) 0.005(3) 0.029(4) 0.001(3)
C13 0.060(4) 0.050(4) 0.099(6) 0.010(3) 0.029(4) 0.006(3)
C14 0.083(5) 0.046(3) 0.084(5) 0.015(3) 0.037(4) -0.001(3)
C15 0.072(5) 0.074(4) 0.078(5) 0.010(4) 0.054(4) 0.014(3)
C16 0.046(3) 0.054(3) 0.058(3) -0.009(2) 0.037(3) -0.005(2)
C17 0.042(3) 0.046(3) 0.049(3) 0.004(2) 0.029(3) 0.002(2)
C18 0.056(3) 0.056(3) 0.056(4) 0.005(3) 0.034(3) 0.006(3)
C19 0.074(5) 0.073(4) 0.049(4) 0.008(3) 0.031(4) 0.000(3)
C20 0.059(4) 0.089(5) 0.059(4) -0.002(4) 0.017(4) -0.019(4)
C21 0.049(3) 0.077(4) 0.063(4) 0.011(3) 0.025(3) -0.011(3)
C22 0.048(3) 0.054(3) 0.052(3) 0.008(2) 0.029(3) -0.003(2)
C23 0.043(3) 0.050(3) 0.060(3) 0.003(2) 0.037(3) -0.004(2)
C24 0.049(3) 0.044(3) 0.069(4) 0.004(3) 0.040(3) -0.005(2)
C25 0.048(3) 0.045(3) 0.061(4) 0.001(2) 0.039(3) -0.006(2)
C26 0.043(3) 0.044(3) 0.055(3) 0.008(2) 0.033(3) -0.002(2)
C27 0.056(4) 0.047(3) 0.078(4) 0.005(3) 0.047(3) -0.006(2)
C28 0.059(4) 0.045(3) 0.065(4) 0.000(2) 0.044(3) -0.004(2)
C29 0.048(3) 0.047(3) 0.059(4) 0.009(2) 0.038(3) 0.001(2)
C30 0.051(3) 0.069(4) 0.062(4) 0.009(3) 0.039(3) -0.009(3)
C31 0.064(4) 0.067(4) 0.051(3) 0.000(3) 0.039(3) -0.009(3)
C32 0.057(4) 0.052(3) 0.064(4) 0.011(3) 0.045(3) -0.003(2)
C33 0.053(3) 0.051(3) 0.059(4) 0.003(3) 0.036(3) -0.011(2)
C34 0.056(3) 0.046(3) 0.056(4) 0.006(2) 0.038(3) -0.008(2)
C35 0.062(4) 0.047(3) 0.072(4) 0.008(3) 0.053(3) 0.000(2)
C36 0.048(3) 0.058(3) 0.053(3) 0.001(2) 0.034(3) 0.003(2)
C37 0.049(3) 0.048(3) 0.048(3) 0.004(2) 0.029(3) 0.000(2)
C38 0.054(4) 0.059(3) 0.067(4) 0.001(3) 0.031(3) -0.007(3)
C39 0.077(5) 0.062(4) 0.078(5) -0.021(3) 0.037(4) -0.011(3)
C40 0.087(6) 0.081(5) 0.075(5) -0.024(4) 0.049(4) -0.002(4)
C41 0.064(5) 0.078(4) 0.070(5) -0.006(3) 0.045(4) -0.002(3)

loop_
_atom_type_symbol
_atom_type_description
_atom_type_scat_dispersion_real
_atom_type_scat_dispersion_imag
_atom_type_scat_source
C C 0.0033 0.0016 'International Tables Vol C Tables 4.2.6.8 and 6.1.1.4'
H H 0.0000 0.0000 'International Tables Vol C Tables 4.2.6.8 and 6.1.1.4'
N N 0.0061 0.0033 'International Tables Vol C Tables 4.2.6.8 and 6.1.1.4'
O O 0.0106 0.0060 'International Tables Vol C Tables 4.2.6.8 and 6.1.1.4'
S S 0.1246 0.1234 'International Tables Vol C Tables 4.2.6.8 and 6.1.1.4'
Co Co 0.3494 0.9721 'International Tables Vol C Tables 4.2.6.8 and 6.1.1.4'

loop_
_geom_angle_atom_site_label_1
_geom_angle_atom_site_label_2
_geom_angle_atom_site_label_3
_geom_angle
_geom_angle_site_symmetry_1
_geom_angle_site_symmetry_3
O2 Co1 O2' 47(2) . .
O2 Co1 N1 114.0(4) . .
O2' Co1 N1 90.7(17) . .
O2 Co1 N3 97.1(5) . 4_475
O2' Co1 N3 143(2) . 4_475
N1 Co1 N3 100.39(18) . 4_475
O2 Co1 O3 133.5(4) . 3_454
O2' Co1 O3 101.3(17) . 3_454
N1 Co1 O3 96.2(2) . 3_454
N3 Co1 O3 111.9(2) 4_475 3_454
O2 Co1 O4 87.0(4) . 3_454
O2' Co1 O4 94.0(14) . 3_454
N1 Co1 O4 154.5(2) . 3_454
N3 Co1 O4 90.7(2) 4_475 3_454
O3 Co1 O4 58.3(2) 3_454 3_454
O2 Co1 C15 111.1(4) . 3_454
O2' Co1 C15 98.2(13) . 3_454
N1 Co1 C15 125.2(2) . 3_454
N3 Co1 C15 103.2(2) 4_475 3_454
O3 Co1 C15 29.0(2) 3_454 3_454
O4 Co1 C15 29.3(2) 3_454 3_454
C5 S1 C8 104.2(7) . .
C8' S1' C9 93.5(10) . .
C1 O2 Co1 102(2) . .
C1' O2' Co1 101(7) . .
C15 O3 Co1 92.6(5) . 3_546
C15 O4 Co1 80.2(5) . 3_546
C16 N1 C17 106.5(4) . .
C16 N1 Co1 125.0(4) . .
C17 N1 Co1 128.4(3) . .
C16 N2 C22 107.4(4) . .
C16 N2 C23 124.8(5) . .
C22 N2 C23 127.6(5) . .
C35 N3 C36 105.1(4) . .
C35 N3 Co1 122.8(4) . 4_574
C36 N3 Co1 131.0(3) . 4_574
C35 N4 C37 107.1(4) . .
C35 N4 C32 125.2(5) . .
C37 N4 C32 127.5(4) . .
O1 C1 O2 121(4) . .
O1 C1 C2 123(3) . .
O2 C1 C2 115(2) . .
C7 C2 C3' 101(3) . .
C7 C2 C7' 22(3) . .
C3' C2 C7' 117(5) . .
C7 C2 C3 118.4(15) . .
C3' C2 C3 22(2) . .
C7' C2 C3 130(4) . .
C7 C2 C1 119.2(16) . .
C3' C2 C1 139(4) . .
C7' C2 C1 104(4) . .
C3 C2 C1 122.3(15) . .
C7 C2 C1' 137(4) . .
C3' C2 C1' 120(5) . .
C7' C2 C1' 122(5) . .
C3 C2 C1' 105(4) . .
C1 C2 C1' 18(4) . .
C4 C3 C2 121.5(15) . .
C4 C3 H3 119.2 . .
C2 C3 H3 119.2 . .
C3 C4 C5 119.1(15) . .
C3 C4 H4 120.4 . .
C5 C4 H4 120.4 . .
C6 C5 C4 120.1(16) . .
C6 C5 S1 122.8(16) . .
C4 C5 S1 116.7(13) . .
C5 C6 C7 120.7(17) . .
C5 C6 H6 119.6 . .
C7 C6 H6 119.6 . .
C2 C7 C6 120(2) . .
C2 C7 H7 120.0 . .
C6 C7 H7 120.0 . .
C9 C8 S1 108.5(5) . .
C9 C8 H8A 110.0 . .
S1 C8 H8A 110.0 . .
C9 C8 H8B 110.0 . .
S1 C8 H8B 110.0 . .
H8A C8 H8B 108.4 . .
O1' C1' O2' 125(10) . .
O1' C1' C2 116(10) . .
O2' C1' C2 117(8) . .
C4' C3' C2 121(7) . .
C4' C3' H3' 119.6 . .
C2 C3' H3' 119.6 . .
C3' C4' C5' 121(6) . .
C3' C4' H4' 119.3 . .
C5' C4' H4' 119.3 . .
C4' C5' C6' 118(5) . .
C4' C5' C8' 137(6) . .
C6' C5' C8' 105(6) . .
C7' C6' C5' 120(6) . .
C7' C6' H6' 119.8 . .
C5' C6' H6' 119.8 . .
C6' C7' C2 122(7) . .
C6' C7' H7' 119.2 . .
C2 C7' H7' 119.2 . .
C5' C8' S1' 116(4) . .
C5' C8' H8'1 108.4 . .
S1' C8' H8'1 108.4 . .
C5' C8' H8'2 108.4 . .
S1' C8' H8'2 108.4 . .
H8'1 C8' H8'2 107.5 . .
C14 C9 C10 114.8(8) . .
C14 C9 C8 118.2(8) . .
C10 C9 C8 127.0(8) . .
C14 C9 S1' 148.2(8) . .
C10 C9 S1' 96.6(8) . .
C8 C9 S1' 30.5(4) . .
C11 C10 C9 125.3(11) . .
C11 C10 H10 117.3 . .
C9 C10 H10 117.3 . .
C12 C11 C10 120.1(11) . .
C12 C11 H11 120.0 . .
C10 C11 H11 120.0 . .
C11 C12 C13 118.9(8) . .
C11 C12 C15 120.1(8) . .
C13 C12 C15 120.9(7) . .
C12 C13 C14 120.3(8) . .
C12 C13 H13 119.8 . .
C14 C13 H13 119.8 . .
C9 C14 C13 120.5(8) . .
C9 C14 H14 119.8 . .
C13 C14 H14 119.8 . .
O3 C15 O4 128.9(9) . .
O3 C15 C12 114.7(7) . .
O4 C15 C12 116.3(7) . .
O3 C15 Co1 58.4(5) . 3_546
O4 C15 Co1 70.6(5) . 3_546
C12 C15 Co1 172.0(5) . 3_546
N1 C16 N2 111.6(5) . .
N1 C16 H16 124.2 . .
N2 C16 H16 124.2 . .
N1 C17 C18 129.6(5) . .
N1 C17 C22 109.4(5) . .
C18 C17 C22 121.1(6) . .
C17 C18 C19 117.5(6) . .
C17 C18 H18 121.3 . .
C19 C18 H18 121.3 . .
C20 C19 C18 120.6(7) . .
C20 C19 H19 119.7 . .
C18 C19 H19 119.7 . .
C21 C20 C19 121.4(7) . .
C21 C20 H20 119.3 . .
C19 C20 H20 119.3 . .
C22 C21 C20 117.8(7) . .
C22 C21 H21 121.1 . .
C20 C21 H21 121.1 . .
C21 C22 N2 133.2(6) . .
C21 C22 C17 121.6(6) . .
N2 C22 C17 105.1(5) . .
C24 C23 C28 120.1(5) . .
C24 C23 N2 120.5(5) . .
C28 C23 N2 119.3(5) . .
C23 C24 C25 120.1(5) . .
C23 C24 H24 119.9 . .
C25 C24 H24 119.9 . .
C24 C25 C26 120.7(5) . .
C24 C25 H25 119.6 . .
C26 C25 H25 119.6 . .
C25 C26 C27 118.1(5) . .
C25 C26 C29 121.4(5) . .
C27 C26 C29 120.5(4) . .
C28 C27 C26 121.2(5) . .
C28 C27 H27 119.4 . .
C26 C27 H27 119.4 . .
C27 C28 C23 119.6(5) . .
C27 C28 H28 120.2 . .
C23 C28 H28 120.2 . .
C34 C29 C30 118.9(5) . .
C34 C29 C26 120.5(5) . .
C30 C29 C26 120.7(5) . .
C31 C30 C29 120.0(6) . .
C31 C30 H30 120.0 . .
C29 C30 H30 120.0 . .
C32 C31 C30 120.1(6) . .
C32 C31 H31 120.0 . .
C30 C31 H31 120.0 . .
C31 C32 C33 121.8(5) . .
C31 C32 N4 120.0(6) . .
C33 C32 N4 118.2(5) . .
C32 C33 C34 118.7(5) . .
C32 C33 H33 120.6 . .
C34 C33 H33 120.6 . .
C29 C34 C33 120.6(6) . .
C29 C34 H34 119.7 . .
C33 C34 H34 119.7 . .
N3 C35 N4 112.8(5) . .
N3 C35 H35 123.6 . .
N4 C35 H35 123.6 . .
C37 C36 C41 119.6(6) . .
C37 C36 N3 109.8(5) . .
C41 C36 N3 130.6(5) . .
C38 C37 C36 122.9(6) . .
C38 C37 N4 132.0(5) . .
C36 C37 N4 105.0(5) . .
C37 C38 C39 115.9(6) . .
C37 C38 H38 122.0 . .
C39 C38 H38 122.0 . .
C38 C39 C40 122.8(7) . .
C38 C39 H39 118.6 . .
C40 C39 H39 118.6 . .
C41 C40 C39 120.4(7) . .
C41 C40 H40 119.8 . .
C39 C40 H40 119.8 . .
C40 C41 C36 118.3(7) . .
C40 C41 H41 120.9 . .
C36 C41 H41 120.9 . .

loop_
_geom_bond_atom_site_label_1
_geom_bond_atom_site_label_2
_geom_bond_distance
_geom_bond_site_symmetry_2
Co1 O2 1.996(11) .
Co1 O2' 2.01(5) .
Co1 N1 2.046(4) .
Co1 N3 2.054(4) 4_475
Co1 O3 2.080(7) 3_454
Co1 O4 2.337(6) 3_454
Co1 C15 2.441(9) 3_454
S1 C5 1.78(2) .
S1 C8 1.800(9) .
S1' C8' 1.79(2) .
S1' C9 1.799(14) .
O1 C1 1.21(4) .
O2 C1 1.28(4) .
O1' C1' 1.25(12) .
O2' C1' 1.25(16) .
O3 C15 1.186(9) .
O3 Co1 2.080(7) 3_546
O4 C15 1.211(8) .
O4 Co1 2.337(6) 3_546
N1 C16 1.321(6) .
N1 C17 1.370(7) .
N2 C16 1.347(7) .
N2 C22 1.389(8) .
N2 C23 1.429(6) .
N3 C35 1.309(7) .
N3 C36 1.397(7) .
N3 Co1 2.054(4) 4_574
N4 C35 1.358(7) .
N4 C37 1.390(7) .
N4 C32 1.436(7) .
C1 C2 1.50(6) .
C2 C7 1.38(3) .
C2 C3' 1.39(10) .
C2 C7' 1.39(11) .
C2 C3 1.40(3) .
C2 C1' 1.50(17) .
C3 C4 1.37(3) .
C3 H3 0.9300 .
C4 C5 1.39(2) .
C4 H4 0.9300 .
C5 C6 1.37(2) .
C6 C7 1.39(3) .
C6 H6 0.9300 .
C7 H7 0.9300 .
C8 C9 1.567(11) .
C8 H8A 0.9700 .
C8 H8B 0.9700 .
C3' C4' 1.38(10) .
C3' H3' 0.9300 .
C4' C5' 1.38(9) .
C4' H4' 0.9300 .
C5' C6' 1.38(8) .
C5' C8' 1.50(7) .
C6' C7' 1.38(12) .
C6' H6' 0.9300 .
C7' H7' 0.9300 .
C8' H8'1 0.9700 .
C8' H8'2 0.9700 .
C9 C14 1.357(12) .
C9 C10 1.392(14) .
C10 C11 1.374(14) .
C10 H10 0.9300 .
C11 C12 1.307(13) .
C11 H11 0.9300 .
C12 C13 1.397(12) .
C12 C15 1.595(12) .
C13 C14 1.441(12) .
C13 H13 0.9300 .
C14 H14 0.9300 .
C15 Co1 2.441(9) 3_546
C16 H16 0.9300 .
C17 C18 1.381(8) .
C17 C22 1.389(8) .
C18 C19 1.407(10) .
C18 H18 0.9300 .
C19 C20 1.389(11) .
C19 H19 0.9300 .
C20 C21 1.384(11) .
C20 H20 0.9300 .
C21 C22 1.378(9) .
C21 H21 0.9300 .
C23 C24 1.364(8) .
C23 C28 1.384(8) .
C24 C25 1.373(8) .
C24 H24 0.9300 .
C25 C26 1.387(7) .
C25 H25 0.9300 .
C26 C27 1.387(8) .
C26 C29 1.486(7) .
C27 C28 1.363(8) .
C27 H27 0.9300 .
C28 H28 0.9300 .
C29 C34 1.389(8) .
C29 C30 1.394(9) .
C30 C31 1.392(8) .
C30 H30 0.9300 .
C31 C32 1.349(9) .
C31 H31 0.9300 .
C32 C33 1.375(9) .
C33 C34 1.397(8) .
C33 H33 0.9300 .
C34 H34 0.9300 .
C35 H35 0.9300 .
C36 C37 1.388(8) .
C36 C41 1.394(9) .
C37 C38 1.363(8) .
C38 C39 1.371(10) .
C38 H38 0.9300 .
C39 C40 1.389(12) .
C39 H39 0.9300 .
C40 C41 1.356(11) .
C40 H40 0.9300 .
C41 H41 0.9300 .

loop_
_geom_torsion_atom_site_label_1
_geom_torsion_atom_site_label_2
_geom_torsion_atom_site_label_3
_geom_torsion_atom_site_label_4
_geom_torsion
_geom_torsion_site_symmetry_1
_geom_torsion_site_symmetry_4
O2' Co1 O2 C1 2(3) . .
N1 Co1 O2 C1 -65(2) . .
N3 Co1 O2 C1 -170(2) 4_475 .
O3 Co1 O2 C1 61(2) 3_454 .
O4 Co1 O2 C1 100(2) 3_454 .
C15 Co1 O2 C1 83(2) 3_454 .
O2 Co1 O2' C1' 2(7) . .
N1 Co1 O2' C1' 125(8) . .
N3 Co1 O2' C1' 16(9) 4_475 .
O3 Co1 O2' C1' -139(8) 3_454 .
O4 Co1 O2' C1' -80(8) 3_454 .
C15 Co1 O2' C1' -109(8) 3_454 .
O2 Co1 N1 C16 124.0(6) . .
O2' Co1 N1 C16 81.8(18) . .
N3 Co1 N1 C16 -133.3(5) 4_475 .
O3 Co1 N1 C16 -19.7(5) 3_454 .
O4 Co1 N1 C16 -19.1(7) 3_454 .
C15 Co1 N1 C16 -18.9(5) 3_454 .
O2 Co1 N1 C17 -50.9(7) . .
O2' Co1 N1 C17 -93.2(19) . .
N3 Co1 N1 C17 51.7(5) 4_475 .
O3 Co1 N1 C17 165.4(5) 3_454 .
O4 Co1 N1 C17 166.0(5) 3_454 .
C15 Co1 N1 C17 166.2(4) 3_454 .
Co1 O2 C1 O1 -2(5) . .
Co1 O2 C1 C2 -173(3) . .
O1 C1 C2 C7 29(5) . .
O2 C1 C2 C7 -160(3) . .
O1 C1 C2 C3' -167(5) . .
O2 C1 C2 C3' 3(8) . .
O1 C1 C2 C7' 13(6) . .
O2 C1 C2 C7' -177(5) . .
O1 C1 C2 C3 -148(3) . .
O2 C1 C2 C3 22(5) . .
O1 C1 C2 C1' -166(28) . .
O2 C1 C2 C1' 4(21) . .
C7 C2 C3 C4 -1(3) . .
C3' C2 C3 C4 -39(12) . .
C7' C2 C3 C4 21(4) . .
C1 C2 C3 C4 177(3) . .
C1' C2 C3 C4 -177(6) . .
C2 C3 C4 C5 2(3) . .
C3 C4 C5 C6 -1(2) . .
C3 C4 C5 S1 -174.7(13) . .
C8 S1 C5 C6 19.6(14) . .
C8 S1 C5 C4 -167.0(9) . .
C4 C5 C6 C7 -1(3) . .
S1 C5 C6 C7 172.4(16) . .
C3' C2 C7 C6 12(4) . .
C7' C2 C7 C6 -130(16) . .
C3 C2 C7 C6 -1(3) . .
C1 C2 C7 C6 -179(3) . .
C1' C2 C7 C6 174(9) . .
C5 C6 C7 C2 2(3) . .
C5 S1 C8 C9 89.1(7) . .
Co1 O2' C1' O1' -22(15) . .
Co1 O2' C1' C2 177(8) . .
C7 C2 C1' O1' -133(6) . .
C3' C2 C1' O1' 26(13) . .
C7' C2 C1' O1' -154(8) . .
C3 C2 C1' O1' 43(11) . .
C1 C2 C1' O1' -153(32) . .
C7 C2 C1' O2' 30(17) . .
C3' C2 C1' O2' -171(9) . .
C7' C2 C1' O2' 9(15) . .
C3 C2 C1' O2' -154(10) . .
C1 C2 C1' O2' 10(13) . .
C7 C2 C3' C4' -15(7) . .
C7' C2 C3' C4' 0(9) . .
C3 C2 C3' C4' 132(18) . .
C1 C2 C3' C4' -180(4) . .
C1' C2 C3' C4' 180(8) . .
C2 C3' C4' C5' 1(10) . .
C3' C4' C5' C6' -1(9) . .
C3' C4' C5' C8' -177(6) . .
C4' C5' C6' C7' -1(8) . .
C8' C5' C6' C7' 177(5) . .
C5' C6' C7' C2 2(9) . .
C7 C2 C7' C6' 41(10) . .
C3' C2 C7' C6' -1(9) . .
C3 C2 C7' C6' -23(9) . .
C1 C2 C7' C6' 179(6) . .
C1' C2 C7' C6' 179(8) . .
C4' C5' C8' S1' -16(8) . .
C6' C5' C8' S1' 167(3) . .
C9 S1' C8' C5' -92(3) . .
S1 C8 C9 C14 -132.9(6) . .
S1 C8 C9 C10 45.5(9) . .
S1 C8 C9 S1' 38.8(7) . .
C8' S1' C9 C14 -18.2(16) . .
C8' S1' C9 C10 153.3(9) . .
C8' S1' C9 C8 -32.1(8) . .
C14 C9 C10 C11 -2.7(13) . .
C8 C9 C10 C11 178.8(8) . .
S1' C9 C10 C11 -177.8(9) . .
C9 C10 C11 C12 1.4(15) . .
C10 C11 C12 C13 0.4(13) . .
C10 C11 C12 C15 -176.2(8) . .
C11 C12 C13 C14 -0.7(11) . .
C15 C12 C13 C14 175.9(6) . .
C10 C9 C14 C13 2.2(10) . .
C8 C9 C14 C13 -179.1(6) . .
S1' C9 C14 C13 172.9(10) . .
C12 C13 C14 C9 -0.7(10) . .
Co1 O3 C15 O4 2.2(9) 3_546 .
Co1 O3 C15 C12 -175.4(5) 3_546 .
Co1 O4 C15 O3 -2.0(8) 3_546 .
Co1 O4 C15 C12 175.6(6) 3_546 .
C11 C12 C15 O3 -174.9(8) . .
C13 C12 C15 O3 8.5(10) . .
C11 C12 C15 O4 7.2(11) . .
C13 C12 C15 O4 -169.4(7) . .
C11 C12 C15 Co1 156(3) . 3_546
C13 C12 C15 Co1 -21(4) . 3_546
C17 N1 C16 N2 0.6(6) . .
Co1 N1 C16 N2 -175.3(4) . .
C22 N2 C16 N1 -1.1(6) . .
C23 N2 C16 N1 -176.5(5) . .
C16 N1 C17 C18 179.2(6) . .
Co1 N1 C17 C18 -5.1(8) . .
C16 N1 C17 C22 0.2(6) . .
Co1 N1 C17 C22 175.8(4) . .
N1 C17 C18 C19 178.3(6) . .
C22 C17 C18 C19 -2.8(8) . .
C17 C18 C19 C20 1.5(9) . .
C18 C19 C20 C21 0.0(11) . .
C19 C20 C21 C22 -0.2(11) . .
C20 C21 C22 N2 -177.7(7) . .
C20 C21 C22 C17 -1.0(10) . .
C16 N2 C22 C21 178.1(7) . .
C23 N2 C22 C21 -6.6(10) . .
C16 N2 C22 C17 1.1(6) . .
C23 N2 C22 C17 176.4(5) . .
N1 C17 C22 C21 -178.2(6) . .
C18 C17 C22 C21 2.6(9) . .
N1 C17 C22 N2 -0.8(6) . .
C18 C17 C22 N2 -179.9(5) . .
C16 N2 C23 C24 -45.5(8) . .
C22 N2 C23 C24 140.0(6) . .
C16 N2 C23 C28 132.8(6) . .
C22 N2 C23 C28 -41.8(8) . .
C28 C23 C24 C25 0.2(9) . .
N2 C23 C24 C25 178.4(6) . .
C23 C24 C25 C26 0.0(9) . .
C24 C25 C26 C27 1.0(9) . .
C24 C25 C26 C29 179.4(6) . .
C25 C26 C27 C28 -2.2(9) . .
C29 C26 C27 C28 179.4(6) . .
C26 C27 C28 C23 2.4(9) . .
C24 C23 C28 C27 -1.4(9) . .
N2 C23 C28 C27 -179.6(6) . .
C25 C26 C29 C34 -145.8(6) . .
C27 C26 C29 C34 32.6(8) . .
C25 C26 C29 C30 35.0(8) . .
C27 C26 C29 C30 -146.6(6) . .
C34 C29 C30 C31 0.4(9) . .
C26 C29 C30 C31 179.6(5) . .
C29 C30 C31 C32 0.4(9) . .
C30 C31 C32 C33 0.4(9) . .
C30 C31 C32 N4 -179.6(6) . .
C35 N4 C32 C31 134.7(7) . .
C37 N4 C32 C31 -51.1(9) . .
C35 N4 C32 C33 -45.3(9) . .
C37 N4 C32 C33 128.9(6) . .
C31 C32 C33 C34 -1.8(9) . .
N4 C32 C33 C34 178.2(5) . .
C30 C29 C34 C33 -1.8(8) . .
C26 C29 C34 C33 178.9(5) . .
C32 C33 C34 C29 2.5(9) . .
C36 N3 C35 N4 -3.0(7) . .
Co1 N3 C35 N4 166.2(4) 4_574 .
C37 N4 C35 N3 3.2(7) . .
C32 N4 C35 N3 178.4(6) . .
C35 N3 C36 C37 1.7(7) . .
Co1 N3 C36 C37 -166.3(4) 4_574 .
C35 N3 C36 C41 -176.8(7) . .
Co1 N3 C36 C41 15.2(10) 4_574 .
C41 C36 C37 C38 -2.5(10) . .
N3 C36 C37 C38 178.8(6) . .
C41 C36 C37 N4 178.9(6) . .
N3 C36 C37 N4 0.2(7) . .
C35 N4 C37 C38 179.7(7) . .
C32 N4 C37 C38 4.7(11) . .
C35 N4 C37 C36 -1.9(7) . .
C32 N4 C37 C36 -176.9(6) . .
C36 C37 C38 C39 2.4(10) . .
N4 C37 C38 C39 -179.5(7) . .
C37 C38 C39 C40 -0.6(11) . .
C38 C39 C40 C41 -1.1(13) . .
C39 C40 C41 C36 0.9(12) . .
C37 C36 C41 C40 0.8(10) . .
N3 C36 C41 C40 179.2(7) . .

loop_
_platon_squeeze_void_nr
_platon_squeeze_void_average_x
_platon_squeeze_void_average_y
_platon_squeeze_void_average_z
_platon_squeeze_void_volume
_platon_squeeze_void_count_electrons
_platon_squeeze_void_content
1 0.941 0.057 0.847 9 2 ' '
2 0.662 0.134 1.020 38 9 ' '
3 0.162 0.366 0.520 38 9 ' '
4 0.441 0.443 0.347 9 2 ' '
5 0.441 0.557 0.847 9 2 ' '
6 0.162 0.634 1.020 38 9 ' '
7 0.662 0.866 0.520 38 9 ' '
8 0.941 0.943 0.347 9 2 ' '
